data_4112025
loop_
_publ_author_name
'Jie-Peng Zhang'
'Yan-Yong Lin'
'Wei-Xiong Zhang'
'Xiao-Ming Chen'

_publ_section_title
;
 Temperature- or Guest-Induced Drastic Single-Crystal-to-Single-Crystal
 Transformations of a Nanoporous Coordination Polymer
;
_journal_name_full 'Journal of the American Chemical Society'
_journal_page_first 14162
_journal_page_last 14163
_journal_paper_doi 10.1021/ja054913a
_journal_volume 127
_journal_year 2005
_chemical_formula_sum 'C8 H17 Ag6 Cl N16 O3'
_chemical_formula_weight 1068.05
_chemical_name_systematic
; 
 ? 
;
_space_group_IT_number 118
_symmetry_cell_setting tetragonal
_symmetry_space_group_name_Hall 'P -4 -2n'
_symmetry_space_group_name_H-M 'P -4 n 2'
_atom_sites_solution_hydrogens geom
_atom_sites_solution_primary direct
_atom_sites_solution_secondary difmap
_audit_creation_method SHELXL-97
_cell_angle_alpha 90.00
_cell_angle_beta 90.00
_cell_angle_gamma 90.00
_cell_formula_units_Z 2
_cell_length_a 19.598(2)
_cell_length_b 19.598(2)
_cell_length_c 3.5015(4)
_cell_measurement_temperature 293(2)
_cell_volume 1344.9(2)
_computing_cell_refinement SAINT
_computing_data_collection SMART
_computing_data_reduction SAINT
_computing_structure_refinement 'SHELXL-97 (Sheldrick, 1997)'
_computing_structure_solution 'SHELXS-97 (Sheldrick, 1990)'
_diffrn_ambient_temperature 293(2)
_diffrn_measured_fraction_theta_full 0.966
_diffrn_measured_fraction_theta_max 0.966
_diffrn_measurement_device_type 'Bruker Apex CCD'
_diffrn_measurement_method '/w scan'
_diffrn_radiation_monochromator graphite
_diffrn_radiation_source 'fine-focus sealed tube'
_diffrn_radiation_type MoK\a
_diffrn_radiation_wavelength 0.71073
_diffrn_reflns_av_R_equivalents 0.0608
_diffrn_reflns_av_sigmaI/netI 0.0790
_diffrn_reflns_limit_h_max 25
_diffrn_reflns_limit_h_min -24
_diffrn_reflns_limit_k_max 15
_diffrn_reflns_limit_k_min -25
_diffrn_reflns_limit_l_max 4
_diffrn_reflns_limit_l_min -4
_diffrn_reflns_number 5402
_diffrn_reflns_theta_full 28.00
_diffrn_reflns_theta_max 28.00
_diffrn_reflns_theta_min 2.08
_exptl_absorpt_coefficient_mu 4.425
_exptl_absorpt_correction_T_max 0.8091
_exptl_absorpt_correction_T_min 0.6660
_exptl_absorpt_correction_type multi-scan
_exptl_absorpt_process_details SADABS
_exptl_crystal_colour colorless
_exptl_crystal_density_diffrn 2.638
_exptl_crystal_description needle
_exptl_crystal_F_000 1000
_exptl_crystal_size_max 0.10
_exptl_crystal_size_mid 0.05
_exptl_crystal_size_min 0.05
_refine_diff_density_max 1.327
_refine_diff_density_min -1.166
_refine_diff_density_rms 0.281
_refine_ls_abs_structure_details 'Flack H D (1983), Acta Cryst. A39, 876-881'
_refine_ls_abs_structure_Flack 0.00
_refine_ls_extinction_method none
_refine_ls_goodness_of_fit_ref 1.025
_refine_ls_hydrogen_treatment constr
_refine_ls_matrix_type full
_refine_ls_number_parameters 81
_refine_ls_number_reflns 1551
_refine_ls_number_restraints 24
_refine_ls_restrained_S_all 1.022
_refine_ls_R_factor_all 0.1230
_refine_ls_R_factor_gt 0.0879
_refine_ls_shift/su_max 0.000
_refine_ls_shift/su_mean 0.000
_refine_ls_structure_factor_coef Fsqd
_refine_ls_weighting_details 'calc w=1/[\s^2^(Fo^2^)+(0.1205P)^2^+29.8852P] where P=(Fo^2^+2Fc^2^)/3'
_refine_ls_weighting_scheme calc
_refine_ls_wR_factor_gt 0.2324
_refine_ls_wR_factor_ref 0.2493
_reflns_number_gt 1087
_reflns_number_total 1551
_reflns_threshold_expression >2sigma(I)
_cod_data_source_file ja054913asi20050904_115505.cif
_cod_data_source_block 2
_cod_original_cell_volume 1344.8(2)
_cod_database_code 4112025

loop_
_symmetry_equiv_pos_as_xyz
'x, y, z'
'-x, -y, z'
'y, -x, -z'
'-y, x, -z'
'x+1/2, -y+1/2, z+1/2'
'-x+1/2, y+1/2, z+1/2'
'y+1/2, x+1/2, -z+1/2'
'-y+1/2, -x+1/2, -z+1/2'

loop_
_atom_site_label
_atom_site_type_symbol
_atom_site_fract_x
_atom_site_fract_y
_atom_site_fract_z
_atom_site_U_iso_or_equiv
_atom_site_adp_type
_atom_site_occupancy
_atom_site_symmetry_multiplicity
_atom_site_calc_flag
_atom_site_refinement_flags
Ag1 Ag 0.37747(9) 0.46241(8) -0.0042(7) 0.0546(6) Uani 1 1 d .
Ag2 Ag 0.17726(13) 0.67726(13) -0.7500 0.0693(9) Uani 1 2 d S
Cl1 Cl 0.5000 0.5000 -0.5000 0.076(4) Uani 1 4 d S
C1 C 0.2696(7) 0.5610(7) -0.381(5) 0.040(5) Uani 1 1 d DU
H1A H 0.2379 0.5253 -0.4428 0.047 Uiso 0.50 1 d PR
C2 C 0.3192(7) 0.6560(7) -0.376(6) 0.045(5) Uani 1 1 d DU
H2A H 0.3325 0.7150 -0.4098 0.054 Uiso 0.50 1 d PR
N1 N 0.3623(8) 0.6117(7) -0.223(6) 0.038(4) Uani 1 1 d DU
N2 N 0.2600(7) 0.6264(7) -0.462(5) 0.039(4) Uani 1 1 d D
N3 N 0.3303(6) 0.5508(7) -0.216(5) 0.032(3) Uani 1 1 d D
N4 N 0.3373(11) 0.7263(9) -0.389(7) 0.051(7) Uani 0.50 1 d PD
H4A H 0.3758 0.7397 -0.2981 0.061 Uiso 0.50 1 calc PR
H4B H 0.3096 0.7555 -0.4883 0.061 Uiso 0.50 1 calc PR
N5 N 0.2174(11) 0.5100(9) -0.386(7) 0.051(7) Uani 0.50 1 d PRD
H5A H 0.1761 0.5224 -0.4299 0.061 Uiso 0.50 1 d PR
H5B H 0.2265 0.4678 -0.3412 0.061 Uiso 0.50 1 d PR
O1 O 0.109(4) 0.572(4) -1.08(2) 0.07(2) Uiso 0.25 1 d P
H1 H 0.0695 0.5601 -0.9340 0.112 Uiso 0.25 1 d PR
O2 O 0.0754(17) 0.5754(17) -0.7500 0.067(12) Uiso 0.50 2 d SP
H2 H 0.0612 0.5529 -0.9978 0.101 Uiso 0.50 1 d PR
O3 O -0.029(6) 0.596(5) -1.33(4) 0.13(4) Uiso 0.25 1 d P
H3A H -0.0754 0.5823 -1.3720 0.157 Uiso 0.25 1 d PR
H3B H 0.0020 0.5872 -1.5342 0.157 Uiso 0.25 1 d PR

loop_
_atom_site_aniso_label
_atom_site_aniso_U_11
_atom_site_aniso_U_22
_atom_site_aniso_U_33
_atom_site_aniso_U_23
_atom_site_aniso_U_13
_atom_site_aniso_U_12
Ag1 0.0686(11) 0.0407(8) 0.0546(10) 0.0132(10) -0.0106(11) 0.0112(7)
Ag2 0.0835(14) 0.0835(14) 0.0410(12) 0.0108(8) -0.0108(8) 0.0521(15)
Cl1 0.046(3) 0.046(3) 0.135(11) 0.000 0.000 0.000
C1 0.025(7) 0.055(8) 0.039(8) 0.003(6) -0.005(6) 0.003(6)
C2 0.038(8) 0.053(8) 0.044(9) 0.001(7) 0.006(6) 0.008(7)
N1 0.045(7) 0.033(6) 0.038(7) 0.004(6) -0.010(6) 0.013(6)
N2 0.042(8) 0.057(9) 0.018(7) 0.008(8) -0.009(8) 0.006(7)
N3 0.040(8) 0.021(7) 0.036(8) 0.002(7) 0.005(7) 0.011(5)
N4 0.045(14) 0.057(16) 0.051(16) -0.010(12) 0.015(11) 0.006(12)
N5 0.045(14) 0.057(16) 0.051(16) -0.010(12) 0.015(11) 0.006(12)

loop_
_atom_type_symbol
_atom_type_description
_atom_type_scat_dispersion_real
_atom_type_scat_dispersion_imag
_atom_type_scat_source
C C 0.0033 0.0016 'International Tables Vol C Tables 4.2.6.8 and 6.1.1.4'
H H 0.0000 0.0000 'International Tables Vol C Tables 4.2.6.8 and 6.1.1.4'
N N 0.0061 0.0033 'International Tables Vol C Tables 4.2.6.8 and 6.1.1.4'
O O 0.0106 0.0060 'International Tables Vol C Tables 4.2.6.8 and 6.1.1.4'
Cl Cl 0.1484 0.1585 'International Tables Vol C Tables 4.2.6.8 and 6.1.1.4'
Ag Ag -0.8971 1.1015 'International Tables Vol C Tables 4.2.6.8 and 6.1.1.4'

loop_
_geom_angle_atom_site_label_1
_geom_angle_atom_site_label_2
_geom_angle_atom_site_label_3
_geom_angle
_geom_angle_site_symmetry_1
_geom_angle_site_symmetry_3
N3 Ag1 N1 159.6(5) . 4_655
N2 Ag2 N2 156.3(7) 7_453 .
N2 C1 N3 111.2(13) . .
N2 C1 N5 124.9(14) . .
N3 C1 N5 122.5(16) . .
N1 C2 N2 111.1(13) . .
N1 C2 N4 119.4(16) . .
N2 C2 N4 129.2(14) . .
C2 N1 N3 107.0(13) . .
C2 N1 Ag1 132.3(12) . 3_565
N3 N1 Ag1 120.7(9) . 3_565
C1 N2 C2 104.5(12) . .
C1 N2 Ag2 130.8(10) . .
C2 N2 Ag2 124.0(10) . .
C1 N3 N1 106.0(12) . .
C1 N3 Ag1 131.9(11) . .
N1 N3 Ag1 122.1(9) . .
O2 O1 O1 114(7) . 7_452
O1 O2 O1 144(8) 7_453 .

loop_
_geom_bond_atom_site_label_1
_geom_bond_atom_site_label_2
_geom_bond_distance
_geom_bond_site_symmetry_2
Ag1 N3 2.100(12) .
Ag1 N1 2.128(15) 4_655
Ag2 N2 2.155(13) 7_453
Ag2 N2 2.155(13) .
C1 N2 1.326(9) .
C1 N3 1.336(9) .
C1 N5 1.429(16) .
C2 N1 1.325(9) .
C2 N2 1.332(9) .
C2 N4 1.423(16) .
N1 N3 1.35(2) .
N1 Ag1 2.128(15) 3_565
O1 O2 1.32(8) .
O1 O1 1.59(15) 7_452
O2 O1 1.32(8) 7_453
